data_2208519
loop_
_publ_author_name
'Li Pan'
'Kai-Bei Yu'
'Shu-Lin Peng'
'Yan Zhou'
'Li-Sheng Ding'

_publ_section_title
;
 <i>ent</i>-3\b,16-Dihydroxyisopimar-7-ene-2,15-dione: a new tricyclic
 diterpenoid from the roots of <i>Euphorbia wallichii</i>
;
_journal_coeditor_code BT2026
_journal_issue 4
_journal_name_full 'Acta Crystallographica Section E'
_journal_page_first o1643
_journal_page_last o1644
_journal_paper_doi 10.1107/S1600536806009536
_journal_volume 62
_journal_year 2006
_chemical_formula_iupac 'C20 H30 O4'
_chemical_formula_moiety 'C20 H30 O4'
_chemical_formula_sum 'C20 H30 O4'
_chemical_formula_weight 334.44
_chemical_melting_point 530.0(10)
_chemical_name_systematic
;
<i>ent</i>-3\b,16-Dihydroxyisopimar-7-ene-2,15-dione
;
_space_group_IT_number 4
_symmetry_cell_setting monoclinic
_symmetry_space_group_name_Hall 'P 2yb'
_symmetry_space_group_name_H-M 'P 1 21 1'
_atom_sites_solution_hydrogens geom
_atom_sites_solution_primary direct
_atom_sites_solution_secondary difmap
_audit_creation_method SHELXL-97
_cell_angle_alpha 90.00
_cell_angle_beta 97.03(2)
_cell_angle_gamma 90.00
_cell_formula_units_Z 2
_cell_length_a 9.238(2)
_cell_length_b 10.124(3)
_cell_length_c 9.696(2)
_cell_measurement_reflns_used 29
_cell_measurement_temperature 296(2)
_cell_measurement_theta_max 14.54
_cell_measurement_theta_min 3.51
_cell_volume 900.0(4)
_computing_cell_refinement XSCANS
_computing_data_collection 'XSCANS (Siemens, 1994)'
_computing_data_reduction 'SHELXTL (Siemens, 1994)'
_computing_molecular_graphics SHELXTL
_computing_publication_material SHELXTL
_computing_structure_refinement SHELXTL
_computing_structure_solution SHELXTL
_diffrn_ambient_temperature 296(2)
_diffrn_measured_fraction_theta_full 1.000
_diffrn_measured_fraction_theta_max 1.000
_diffrn_measurement_device_type 'Siemens P4'
_diffrn_measurement_method \w
_diffrn_radiation_monochromator graphite
_diffrn_radiation_source 'normal-focus sealed tube'
_diffrn_radiation_type MoK\a
_diffrn_radiation_wavelength 0.71073
_diffrn_reflns_av_R_equivalents 0.0155
_diffrn_reflns_av_sigmaI/netI 0.0432
_diffrn_reflns_limit_h_max 11
_diffrn_reflns_limit_h_min 0
_diffrn_reflns_limit_k_max 12
_diffrn_reflns_limit_k_min 0
_diffrn_reflns_limit_l_max 12
_diffrn_reflns_limit_l_min -12
_diffrn_reflns_number 2281
_diffrn_reflns_theta_full 26.99
_diffrn_reflns_theta_max 26.99
_diffrn_reflns_theta_min 2.12
_diffrn_standards_decay_% 3.13
_diffrn_standards_interval_count 97
_diffrn_standards_number 3
_exptl_absorpt_coefficient_mu 0.084
_exptl_absorpt_correction_type none
_exptl_crystal_colour colourless
_exptl_crystal_density_diffrn 1.234
_exptl_crystal_density_method 'not measured'
_exptl_crystal_description prism
_exptl_crystal_F_000 364
_exptl_crystal_size_max 0.60
_exptl_crystal_size_mid 0.54
_exptl_crystal_size_min 0.24
_refine_diff_density_max 0.155
_refine_diff_density_min -0.135
_refine_ls_abs_structure_details 'calculation of Flack Parameter suppressed'
_refine_ls_extinction_coef 0.011(3)
_refine_ls_extinction_expression Fc^*^=kFc[1+0.001xFc^2^\l^3^/sin(2\q)]^-1/4^
_refine_ls_extinction_method SHELXTL
_refine_ls_goodness_of_fit_ref 0.929
_refine_ls_hydrogen_treatment mixed
_refine_ls_matrix_type full
_refine_ls_number_parameters 230
_refine_ls_number_reflns 2077
_refine_ls_number_restraints 3
_refine_ls_restrained_S_all 0.928
_refine_ls_R_factor_all 0.0657
_refine_ls_R_factor_gt 0.0431
_refine_ls_shift/su_max 0.000
_refine_ls_shift/su_mean 0.000
_refine_ls_structure_factor_coef Fsqd
_refine_ls_weighting_details 'calc w=1/[\s^2^(Fo^2^)+(0.0526P)^2^] where P=(Fo^2^+2Fc^2^)/3'
_refine_ls_weighting_scheme calc
_refine_ls_wR_factor_gt 0.0943
_refine_ls_wR_factor_ref 0.1015
_reflns_number_gt 1419
_reflns_number_total 2077
_reflns_threshold_expression I>2\s(I)
_cod_data_source_file bt2026.cif
_cod_data_source_block I
_cod_depositor_comments
;
The following automatic conversions were performed:
'_symmetry_cell_setting' value 'Monoclinic' changed to 'monoclinic'
according to '/home/saulius/struct/CIF-dictionaries/cif_core.dic'
dictionary named 'cif_core.dic' version 2.4.1 from 2010-06-29.

Automatic conversion script
Id: cif_fix_enum 1527 2010-12-29 10:47:43Z saulius 

The following automatic conversions were performed:

'_chemical_melting_point' value '529--531' was changed to '530.0(10)'
- the average value was taken and precision was estimated.

Automatic conversion script
Id: cif_fix_values 1646 2011-03-28 12:23:43Z adriana 

The following automatic conversions were performed:

'_chemical_melting_point' value '529--531' was changed to '530.0(10)'
- the average value was taken and precision was
estimated.

'_symmetry_cell_setting' value 'Monoclinic' changed to
'monoclinic' according to
/home/saulius/struct/CIF-dictionaries/cif_core.dic dictionary named
'cif_core.dic' version 2.4.1 from 2010-06-29.

Automatic conversion script
Id: cif_fix_values 1715 2011-07-08 13:25:40Z adriana 
;
_cod_original_sg_symbol_H-M 'P 21'
_cod_database_code 2208519
_cod_database_fobs_code 2208519

loop_
_symmetry_equiv_pos_as_xyz
'x, y, z'
'-x, y+1/2, -z'

loop_
_atom_site_type_symbol
_atom_site_label
_atom_site_fract_x
_atom_site_fract_y
_atom_site_fract_z
_atom_site_U_iso_or_equiv
_atom_site_adp_type
_atom_site_calc_flag
_atom_site_refinement_flags
_atom_site_occupancy
O O1 0.2998(3) -0.0751(3) 0.8398(3) 0.0835(9) Uani d . 1
O O2 0.1608(3) -0.0515(3) 1.0622(3) 0.0692(7) Uani d D 1
O O3 0.1785(3) 0.7028(3) 0.2864(2) 0.0760(8) Uani d . 1
O O4 0.1908(4) 0.9572(3) 0.3671(3) 0.0878(10) Uani d D 1
C C1 0.2166(4) 0.1299(3) 0.7356(3) 0.0502(8) Uani d . 1
H H1A 0.1152 0.1355 0.6960 0.060 Uiso calc R 1
H H1B 0.2732 0.1042 0.6621 0.060 Uiso calc R 1
C C2 0.2318(4) 0.0266(3) 0.8453(3) 0.0545(9) Uani d . 1
C C3 0.1519(4) 0.0559(3) 0.9685(3) 0.0495(8) Uani d . 1
H H3 0.0488 0.0692 0.9337 0.059 Uiso calc R 1
C C4 0.2098(3) 0.1861(3) 1.0401(3) 0.0408(7) Uani d . 1
C C5 0.2026(3) 0.2963(3) 0.9281(3) 0.0354(7) Uani d . 1
H H5 0.0984 0.3111 0.8998 0.042 Uiso calc R 1
C C6 0.2612(3) 0.4290(3) 0.9870(3) 0.0422(7) Uani d . 1
H H6A 0.2062 0.4558 1.0613 0.051 Uiso calc R 1
H H6B 0.3623 0.4186 1.0260 0.051 Uiso calc R 1
C C7 0.2505(3) 0.5348(3) 0.8774(3) 0.0409(7) Uani d . 1
H H7 0.2641 0.6220 0.9063 0.049 Uiso calc R 1
C C8 0.2231(3) 0.5117(3) 0.7437(3) 0.0358(7) Uani d . 1
C C9 0.2062(3) 0.3728(3) 0.6848(3) 0.0374(7) Uani d . 1
H H9 0.1010 0.3564 0.6677 0.045 Uiso calc R 1
C C10 0.2682(3) 0.2678(3) 0.7908(3) 0.0364(7) Uani d . 1
C C11 0.2635(4) 0.3604(3) 0.5418(3) 0.0576(9) Uani d . 1
H H11A 0.3691 0.3556 0.5560 0.069 Uiso calc R 1
H H11B 0.2274 0.2787 0.4980 0.069 Uiso calc R 1
C C12 0.2174(4) 0.4759(3) 0.4438(3) 0.0562(10) Uani d . 1
H H12A 0.2602 0.4647 0.3581 0.067 Uiso calc R 1
H H12B 0.1121 0.4753 0.4212 0.067 Uiso calc R 1
C C13 0.2648(3) 0.6074(3) 0.5087(3) 0.0390(7) Uani d . 1
C C14 0.1931(3) 0.6243(3) 0.6420(3) 0.0433(7) Uani d . 1
H H14A 0.2278 0.7058 0.6873 0.052 Uiso calc R 1
H H14B 0.0885 0.6325 0.6174 0.052 Uiso calc R 1
C C15 0.2173(3) 0.7208(3) 0.4075(3) 0.0436(7) Uani d . 1
C C16 0.2237(5) 0.8581(3) 0.4626(4) 0.0664(11) Uani d . 1
H H16A 0.1570 0.8646 0.5322 0.080 Uiso calc R 1
H H16B 0.3212 0.8736 0.5092 0.080 Uiso calc R 1
C C17 0.4315(3) 0.6156(4) 0.5418(4) 0.0611(9) Uani d . 1
H H17A 0.4640 0.5539 0.6142 0.073 Uiso calc R 1
H H17B 0.4589 0.7034 0.5719 0.073 Uiso calc R 1
H H17C 0.4759 0.5947 0.4600 0.073 Uiso calc R 1
C C18 0.1067(4) 0.2227(4) 1.1466(3) 0.0600(9) Uani d . 1
H H18A 0.0142 0.2497 1.0988 0.072 Uiso calc R 1
H H18B 0.1482 0.2939 1.2037 0.072 Uiso calc R 1
H H18C 0.0932 0.1474 1.2038 0.072 Uiso calc R 1
C C19 0.3617(4) 0.1596(4) 1.1180(3) 0.0578(9) Uani d . 1
H H19A 0.3532 0.1014 1.1949 0.069 Uiso calc R 1
H H19B 0.4048 0.2414 1.1519 0.069 Uiso calc R 1
H H19C 0.4221 0.1192 1.0560 0.069 Uiso calc R 1
C C20 0.4359(3) 0.2698(3) 0.8116(3) 0.0494(8) Uani d . 1
H H20A 0.4694 0.3564 0.8405 0.059 Uiso calc R 1
H H20B 0.4719 0.2476 0.7257 0.059 Uiso calc R 1
H H20C 0.4712 0.2065 0.8815 0.059 Uiso calc R 1
H H2O 0.211(4) -0.105(4) 1.026(5) 0.096(19) Uiso d D 1
H H4O 0.183(5) 0.928(5) 0.288(2) 0.107(19) Uiso d D 1

loop_
_atom_site_aniso_label
_atom_site_aniso_U_11
_atom_site_aniso_U_22
_atom_site_aniso_U_33
_atom_site_aniso_U_12
_atom_site_aniso_U_13
_atom_site_aniso_U_23
O1 0.138(3) 0.0378(14) 0.0746(18) 0.0162(17) 0.0115(16) 0.0018(14)
O2 0.096(2) 0.0453(16) 0.0648(16) -0.0141(16) 0.0063(15) 0.0173(14)
O3 0.123(2) 0.0619(17) 0.0386(12) 0.0043(16) -0.0066(13) 0.0110(13)
O4 0.152(3) 0.0442(18) 0.0654(18) -0.0022(17) 0.0054(18) 0.0215(15)
C1 0.071(2) 0.0358(18) 0.0421(17) -0.0035(17) 0.0019(15) 0.0011(15)
C2 0.080(2) 0.0277(17) 0.053(2) -0.0096(17) -0.0044(18) -0.0003(15)
C3 0.059(2) 0.0397(19) 0.0476(18) -0.0095(15) -0.0022(15) 0.0154(15)
C4 0.0439(17) 0.0399(17) 0.0387(15) -0.0021(14) 0.0062(12) 0.0071(14)
C5 0.0330(15) 0.0386(17) 0.0349(15) 0.0000(12) 0.0053(12) 0.0063(13)
C6 0.0555(18) 0.0356(15) 0.0366(15) -0.0005(15) 0.0102(13) -0.0014(14)
C7 0.0532(18) 0.0278(15) 0.0444(17) -0.0056(14) 0.0165(13) -0.0038(14)
C8 0.0386(16) 0.0320(16) 0.0390(15) 0.0013(13) 0.0145(13) 0.0047(13)
C9 0.0433(17) 0.0338(15) 0.0354(14) -0.0031(13) 0.0059(12) 0.0018(13)
C10 0.0442(17) 0.0294(15) 0.0357(15) 0.0019(13) 0.0051(13) 0.0038(13)
C11 0.096(3) 0.0399(18) 0.0381(16) 0.0023(18) 0.0154(16) 0.0014(15)
C12 0.087(3) 0.050(2) 0.0325(16) -0.0079(18) 0.0111(17) 0.0020(16)
C13 0.0405(16) 0.0417(17) 0.0360(15) -0.0008(14) 0.0098(12) 0.0060(14)
C14 0.0538(19) 0.0362(17) 0.0418(16) 0.0029(15) 0.0133(13) 0.0051(15)
C15 0.0405(17) 0.0496(19) 0.0417(16) -0.0016(15) 0.0087(13) 0.0096(15)
C16 0.092(3) 0.044(2) 0.059(2) -0.0041(19) -0.009(2) 0.0108(19)
C17 0.0459(19) 0.076(3) 0.0622(19) 0.0052(19) 0.0093(15) 0.021(2)
C18 0.078(2) 0.056(2) 0.0512(18) 0.0030(19) 0.0288(17) 0.0171(17)
C19 0.059(2) 0.056(2) 0.0540(18) -0.0061(17) -0.0082(15) 0.0168(17)
C20 0.0500(18) 0.0507(18) 0.0502(17) 0.0085(15) 0.0170(14) 0.0043(16)

loop_
_atom_type_symbol
_atom_type_description
_atom_type_scat_dispersion_real
_atom_type_scat_dispersion_imag
_atom_type_scat_source
C C 0.0033 0.0000 'International Tables Vol C Tables 4.2.6.8 and 6.1.1.4'
H H 0.0000 0.0000 'International Tables Vol C Tables 4.2.6.8 and 6.1.1.4'
O O 0.0106 0.0000 'International Tables Vol C Tables 4.2.6.8 and 6.1.1.4'

loop_
_geom_angle_atom_site_label_1
_geom_angle_atom_site_label_2
_geom_angle_atom_site_label_3
_geom_angle
_geom_angle_publ_flag
C3 O2 H2O 103(3) no
C16 O4 H4O 111(4) no
C2 C1 C10 112.9(2) yes
C2 C1 H1A 109.0 no
C10 C1 H1A 109.0 no
C2 C1 H1B 109.0 no
C10 C1 H1B 109.0 no
H1A C1 H1B 107.8 no
O1 C2 C1 124.8(3) no
O1 C2 C3 120.6(3) yes
C1 C2 C3 114.6(3) yes
O2 C3 C2 111.3(3) no
O2 C3 C4 112.0(2) yes
C2 C3 C4 110.2(2) no
O2 C3 H3 107.7 no
C2 C3 H3 107.7 no
C4 C3 H3 107.7 no
C18 C4 C19 108.5(2) yes
C18 C4 C5 108.7(2) no
C19 C4 C5 115.4(2) no
C18 C4 C3 107.3(3) no
C19 C4 C3 108.4(3) no
C5 C4 C3 108.3(2) no
C6 C5 C4 112.7(2) no
C6 C5 C10 109.0(2) no
C4 C5 C10 118.5(2) yes
C6 C5 H5 105.1 no
C4 C5 H5 105.1 no
C10 C5 H5 105.1 no
C7 C6 C5 111.8(2) yes
C7 C6 H6A 109.3 no
C5 C6 H6A 109.3 no
C7 C6 H6B 109.3 no
C5 C6 H6B 109.3 no
H6A C6 H6B 107.9 no
C8 C7 C6 124.0(3) no
C8 C7 H7 118.0 no
C6 C7 H7 118.0 no
C7 C8 C14 120.5(3) yes
C7 C8 C9 122.4(2) no
C14 C8 C9 116.9(2) no
C8 C9 C10 112.1(2) yes
C8 C9 C11 112.4(2) no
C10 C9 C11 113.7(2) no
C8 C9 H9 106.0 no
C10 C9 H9 106.0 no
C11 C9 H9 106.0 no
C20 C10 C9 111.4(2) no
C20 C10 C1 108.6(2) no
C9 C10 C1 108.6(2) no
C20 C10 C5 112.2(2) yes
C9 C10 C5 106.9(2) no
C1 C10 C5 109.1(2) no
C12 C11 C9 113.1(3) no
C12 C11 H11A 108.9 yes
C9 C11 H11A 108.9 no
C12 C11 H11B 108.9 no
C9 C11 H11B 108.9 no
H11A C11 H11B 107.8 no
C13 C12 C11 111.6(2) no
C13 C12 H12A 109.3 no
C11 C12 H12A 109.3 no
C13 C12 H12B 109.3 no
C11 C12 H12B 109.3 no
H12A C12 H12B 108.0 no
C12 C13 C14 108.4(2) yes
C14 C13 C17 110.1(2) no
C12 C13 C15 110.2(2) no
C14 C13 C15 109.6(2) no
C17 C13 C15 107.1(2) yes
C8 C14 C13 113.7(2) no
C8 C14 H14A 108.8 no
C13 C14 H14A 108.8 no
C8 C14 H14B 108.8 no
C13 C14 H14B 108.8 no
H14A C14 H14B 107.7 no
O3 C15 C16 119.2(3) no
O3 C15 C13 122.6(3) yes
C16 C15 C13 118.2(3) yes
O4 C16 C15 116.4(3) yes
O4 C16 H16A 108.2 no
C15 C16 H16A 108.2 no
O4 C16 H16B 108.2 no
C15 C16 H16B 108.2 no
H16A C16 H16B 107.3 no
C13 C17 H17A 109.5 no
C13 C17 H17B 109.5 no
H17A C17 H17B 109.5 no
C13 C17 H17C 109.5 no
H17A C17 H17C 109.5 no
H17B C17 H17C 109.5 no
C4 C18 H18A 109.5 no
C4 C18 H18B 109.5 no
H18A C18 H18B 109.5 no
C4 C18 H18C 109.5 no
H18A C18 H18C 109.5 no
H18B C18 H18C 109.5 no
C4 C19 H19A 109.5 no
C4 C19 H19B 109.5 no
H19A C19 H19B 109.5 no
C4 C19 H19C 109.5 no
H19A C19 H19C 109.5 no
H19B C19 H19C 109.5 no
C10 C20 H20A 109.5 no
C10 C20 H20B 109.5 no
H20A C20 H20B 109.5 no
C10 C20 H20C 109.5 no
H20A C20 H20C 109.5 no
H20B C20 H20C 109.5 no

loop_
_geom_bond_atom_site_label_1
_geom_bond_atom_site_label_2
_geom_bond_distance
_geom_bond_publ_flag
O1 C2 1.211(4) yes
O2 C3 1.413(4) yes
O2 H2O 0.818(10) no
O3 C15 1.199(3) yes
O4 C16 1.374(4) yes
O4 H4O 0.819(10) no
C1 C2 1.486(4) no
C1 C10 1.549(4) no
C1 H1A 0.9700 no
C1 H1B 0.9700 no
C2 C3 1.508(5) no
C3 C4 1.554(4) no
C3 H3 0.9800 no
C4 C18 1.533(4) no
C4 C19 1.534(4) no
C4 C5 1.553(4) no
C5 C6 1.532(4) no
C5 C10 1.555(4) no
C5 H5 0.9800 no
C6 C7 1.504(4) no
C6 H6A 0.9700 no
C6 H6B 0.9700 no
C7 C8 1.312(4) yes
C7 H7 0.9300 no
C8 C14 1.510(4) no
C8 C9 1.518(4) no
C9 C10 1.540(4) no
C9 C11 1.549(4) no
C9 H9 0.9800 no
C10 C20 1.538(4) no
C11 C12 1.533(4) no
C11 H11A 0.9700 no
C11 H11B 0.9700 no
C12 C13 1.515(4) no
C12 H12A 0.9700 no
C12 H12B 0.9700 no
C13 C14 1.533(4) no
C13 C17 1.536(4) no
C13 C15 1.538(4) no
C14 H14A 0.9700 no
C14 H14B 0.9700 no
C15 C16 1.488(5) no
C16 H16A 0.9700 no
C16 H16B 0.9700 no
C17 H17A 0.9600 no
C17 H17B 0.9600 no
C17 H17C 0.9600 no
C18 H18A 0.9600 no
C18 H18B 0.9600 no
C18 H18C 0.9600 no
C19 H19A 0.9600 no
C19 H19B 0.9600 no
C19 H19C 0.9600 no
C20 H20A 0.9600 no
C20 H20B 0.9600 no
C20 H20C 0.9600 no

loop_
_geom_hbond_atom_site_label_D
_geom_hbond_atom_site_label_H
_geom_hbond_atom_site_label_A
_geom_hbond_site_symmetry_A
_geom_hbond_distance_DH
_geom_hbond_distance_HA
_geom_hbond_distance_DA
_geom_hbond_angle_DHA
O4 H4O O2 1_564 0.819(10) 2.18(3) 2.936(4) 153(5)

loop_
_geom_torsion_atom_site_label_1
_geom_torsion_atom_site_label_2
_geom_torsion_atom_site_label_3
_geom_torsion_atom_site_label_4
_geom_torsion
_geom_torsion_publ_flag
C10 C1 C2 O1 -123.8(4) yes
C10 C1 C2 C3 57.2(4) no
O1 C2 C3 O2 -4.2(4) yes
C1 C2 C3 O2 174.9(3) no
O1 C2 C3 C4 120.8(4) no
C1 C2 C3 C4 -60.2(3) no
O2 C3 C4 C18 -65.5(4) yes
C2 C3 C4 C18 170.0(3) no
O2 C3 C4 C19 51.5(4) yes
C2 C3 C4 C19 -73.0(3) no
O2 C3 C4 C5 177.3(3) no
C2 C3 C4 C5 52.8(3) no
C18 C4 C5 C6 65.2(3) no
C19 C4 C5 C6 -56.9(3) no
C3 C4 C5 C6 -178.5(2) no
C18 C4 C5 C10 -165.9(3) no
C19 C4 C5 C10 72.1(3) no
C3 C4 C5 C10 -49.5(3) no
C4 C5 C6 C7 -178.9(2) no
C10 C5 C6 C7 47.4(3) no
C5 C6 C7 C8 -13.1(4) yes
C6 C7 C8 C14 171.3(3) no
C6 C7 C8 C9 -3.0(5) no
C7 C8 C9 C10 -16.8(4) no
C14 C8 C9 C10 168.7(2) no
C7 C8 C9 C11 -146.4(3) no
C14 C8 C9 C11 39.2(4) no
C8 C9 C10 C20 -72.9(3) no
C11 C9 C10 C20 56.0(3) yes
C8 C9 C10 C1 167.6(2) no
C11 C9 C10 C1 -63.6(3) no
C8 C9 C10 C5 49.9(3) no
C11 C9 C10 C5 178.8(3) no
C2 C1 C10 C20 75.8(4) no
C2 C1 C10 C9 -162.9(3) no
C2 C1 C10 C5 -46.7(3) no
C6 C5 C10 C20 56.2(3) no
C4 C5 C10 C20 -74.4(3) no
C6 C5 C10 C9 -66.2(3) no
C4 C5 C10 C9 163.2(2) yes
C6 C5 C10 C1 176.6(2) yes
C4 C5 C10 C1 45.9(3) no
C8 C9 C11 C12 -43.6(4) yes
C10 C9 C11 C12 -172.3(3) no
C9 C11 C12 C13 56.2(4) no
C11 C12 C13 C14 -60.3(3) no
C11 C12 C13 C17 61.0(3) no
C11 C12 C13 C15 179.8(3) no
C7 C8 C14 C13 139.4(3) yes
C9 C8 C14 C13 -46.0(3) no
C12 C13 C14 C8 55.0(3) no
C17 C13 C14 C8 -67.2(3) no
C15 C13 C14 C8 175.3(2) no
C12 C13 C15 O3 -15.1(4) no
C14 C13 C15 O3 -134.3(3) no
C17 C13 C15 O3 106.3(4) yes
C12 C13 C15 C16 166.5(3) no
C14 C13 C15 C16 47.3(4) no
C17 C13 C15 C16 -72.1(4) yes
O3 C15 C16 O4 -3.2(5) yes
C13 C15 C16 O4 175.3(3) yes

loop_
_cod_related_entry_id
_cod_related_entry_database
_cod_related_entry_code
1 ChemSpider 21179570
